data_7233608
loop_
_publ_author_name
'Hong-Yan Li'
'Tian-Yi Li'
'Ming-Yu Teng'
'Qiu-Lei Xu'
'Song Zhang'
'Yi-Ming Jin'
'Xuan Liu'
'You-Xuan Zheng'
'Jing-Lin Zuo'

_publ_section_title
;
 Syntheses, photoluminescence and electroluminescence of four heteroleptic
 iridium complexes with 2-(5-phenyl-1,3,4-oxadiazol-2-yl)-phenol
 derivatives as ancillary ligands
;
_journal_name_full 'Journal of Materials Chemistry C'
_journal_page_first 1116
_journal_page_last 1124
_journal_paper_doi 10.1039/C3TC31915F
_journal_volume 2
_journal_year 2014
_chemical_formula_moiety 'C38 H19 F10 Ir N4 O2'
_chemical_formula_sum 'C38 H19 F10 Ir N4 O2'
_chemical_formula_weight 945.79
_space_group_IT_number 14
_space_group_name_Hall '-P 2ybc'
_space_group_name_H-M_alt 'P 1 21/c 1'
_symmetry_cell_setting monoclinic
_symmetry_space_group_name_Hall '-P 2ybc'
_symmetry_space_group_name_H-M 'P 1 21/c 1'
_atom_sites_solution_hydrogens geom
_atom_sites_solution_primary direct
_atom_sites_solution_secondary difmap
_cell_angle_alpha 90.00
_cell_angle_beta 76.233(6)
_cell_angle_gamma 90.00
_cell_formula_units_Z 4
_cell_length_a 21.344(9)
_cell_length_b 15.541(7)
_cell_length_c 11.071(5)
_cell_measurement_temperature 296(2)
_cell_volume 3567(3)
_computing_cell_refinement 'Bruker SMART'
_computing_data_collection 'Bruker SMART'
_computing_data_reduction 'Bruker SAINT'
_computing_molecular_graphics 'Bruker SHELXTL'
_computing_publication_material 'Bruker SHELXTL'
_computing_structure_refinement 'Bruker SHELXTL'
_computing_structure_solution 'Bruker SHELXTL'
_diffrn_ambient_temperature 296(2)
_diffrn_measured_fraction_theta_full 0.998
_diffrn_measured_fraction_theta_max 0.998
_diffrn_measurement_device_type 'CCD area detector'
_diffrn_measurement_method 'phi and omega scans'
_diffrn_radiation_monochromator graphite
_diffrn_radiation_source 'fine-focus sealed tube'
_diffrn_radiation_type MoK\a
_diffrn_radiation_wavelength 0.71073
_diffrn_reflns_av_R_equivalents 0.1248
_diffrn_reflns_av_sigmaI/netI 0.0877
_diffrn_reflns_limit_h_max 25
_diffrn_reflns_limit_h_min -25
_diffrn_reflns_limit_k_max 18
_diffrn_reflns_limit_k_min -16
_diffrn_reflns_limit_l_max 12
_diffrn_reflns_limit_l_min -13
_diffrn_reflns_number 25350
_diffrn_reflns_theta_full 25.00
_diffrn_reflns_theta_max 25.00
_diffrn_reflns_theta_min 1.64
_exptl_absorpt_coefficient_mu 3.836
_exptl_absorpt_correction_T_max 0.631
_exptl_absorpt_correction_T_min 0.590
_exptl_absorpt_correction_type multi-scan
_exptl_absorpt_process_details 'SADABS,2000; Bruker'
_exptl_crystal_colour yellow
_exptl_crystal_density_diffrn 1.761
_exptl_crystal_density_method 'not measured'
_exptl_crystal_description block
_exptl_crystal_F_000 1832
_exptl_crystal_size_max 0.14
_exptl_crystal_size_mid 0.13
_exptl_crystal_size_min 0.12
_refine_diff_density_max 2.434
_refine_diff_density_min -1.680
_refine_diff_density_rms 0.282
_refine_ls_extinction_method none
_refine_ls_goodness_of_fit_ref 1.197
_refine_ls_hydrogen_treatment constr
_refine_ls_matrix_type full
_refine_ls_number_parameters 522
_refine_ls_number_reflns 6272
_refine_ls_number_restraints 148
_refine_ls_restrained_S_all 1.227
_refine_ls_R_factor_all 0.0972
_refine_ls_R_factor_gt 0.0666
_refine_ls_shift/su_max 0.002
_refine_ls_shift/su_mean 0.000
_refine_ls_structure_factor_coef Fsqd
_refine_ls_weighting_details 'calc w=1/[\s^2^(Fo^2^)+(0.0784P)^2^+17.9381P] where P=(Fo^2^+2Fc^2^)/3'
_refine_ls_weighting_scheme calc
_refine_ls_wR_factor_gt 0.1676
_refine_ls_wR_factor_ref 0.2040
_reflns_number_gt 4356
_reflns_number_total 6272
_reflns_threshold_expression >2sigma(I)
_cod_data_source_file J-Mater-Chem-C-2014-2-1116-2.cif
_cod_data_source_block 2
_cod_original_sg_symbol_H-M 'P 21/c'
_cod_database_code 7233608

loop_
_symmetry_equiv_pos_as_xyz
'x, y, z'
'-x, y+1/2, -z+1/2'
'-x, -y, -z'
'x, -y-1/2, z-1/2'

loop_
_atom_site_label
_atom_site_type_symbol
_atom_site_fract_x
_atom_site_fract_y
_atom_site_fract_z
_atom_site_U_iso_or_equiv
_atom_site_adp_type
_atom_site_occupancy
_atom_site_symmetry_multiplicity
_atom_site_calc_flag
_atom_site_refinement_flags
_atom_site_disorder_assembly
_atom_site_disorder_group
C1 C 0.2638(6) 0.5079(8) 0.4423(10) 0.040(3) Uani 1 1 d U C .
C2 C 0.2838(6) 0.5860(9) 0.4922(11) 0.047(3) Uani 1 1 d U . .
H2 H 0.2635 0.6377 0.4830 0.057 Uiso 1 1 calc R . .
C3 C 0.3336(7) 0.5845(11) 0.5542(13) 0.060(3) Uani 1 1 d U D .
C4 C 0.3550(6) 0.6656(10) 0.5943(12) 0.083(4) Uani 1 1 d DU . .
C5 C 0.3620(8) 0.5063(10) 0.5754(16) 0.069(5) Uani 1 1 d U . .
H5 H 0.3940 0.5063 0.6198 0.083 Uiso 1 1 calc R D .
C6 C 0.3436(7) 0.4289(12) 0.5317(12) 0.062(4) Uani 1 1 d . D .
H6 H 0.3626 0.3775 0.5472 0.074 Uiso 1 1 calc R . .
C7 C 0.2950(5) 0.4296(9) 0.4623(10) 0.042(3) Uani 1 1 d . . .
C8 C 0.2750(5) 0.3549(8) 0.4029(10) 0.042(3) Uani 1 1 d . C .
C9 C 0.2938(7) 0.2700(8) 0.4177(13) 0.059(4) Uani 1 1 d . . .
H9 H 0.3194 0.2574 0.4725 0.070 Uiso 1 1 calc R D .
C10 C 0.2736(8) 0.2038(10) 0.3490(15) 0.068(4) Uani 1 1 d . D .
H10 H 0.2882 0.1477 0.3528 0.082 Uiso 1 1 calc R . .
C11 C 0.2314(7) 0.2243(10) 0.2757(16) 0.064(4) Uani 1 1 d . . .
H11 H 0.2155 0.1812 0.2329 0.077 Uiso 1 1 calc R D .
C12 C 0.2132(6) 0.3079(10) 0.2663(13) 0.053(4) Uani 1 1 d . C .
H12 H 0.1855 0.3210 0.2155 0.063 Uiso 1 1 calc R . .
C13 C 0.1301(5) 0.4737(10) 0.4784(10) 0.042(3) Uani 1 1 d . C .
C14 C 0.1072(6) 0.3965(9) 0.5386(11) 0.046(3) Uani 1 1 d . . .
H14 H 0.1307 0.3462 0.5161 0.055 Uiso 1 1 calc R . .
C15 C 0.0517(6) 0.3930(11) 0.6286(11) 0.057(4) Uani 1 1 d . C .
C16 C 0.0323(5) 0.3095(10) 0.6925(11) 0.088(6) Uani 1 1 d D . .
C17 C 0.0160(6) 0.4695(12) 0.6668(12) 0.058(4) Uani 1 1 d U . .
H17 H -0.0216 0.4670 0.7298 0.070 Uiso 1 1 calc R C .
C18 C 0.0358(6) 0.5448(11) 0.6131(12) 0.056(4) Uani 1 1 d U C .
H18 H 0.0111 0.5939 0.6384 0.067 Uiso 1 1 calc R . .
C19 C 0.0911(6) 0.5516(9) 0.5221(11) 0.046(3) Uani 1 1 d . . .
C20 C 0.1157(6) 0.6296(10) 0.4573(13) 0.055(4) Uani 1 1 d . C .
C21 C 0.0918(8) 0.7107(11) 0.4921(15) 0.074(5) Uani 1 1 d . . .
H21 H 0.0581 0.7174 0.5622 0.088 Uiso 1 1 calc R C .
C22 C 0.1183(9) 0.7835(10) 0.4222(18) 0.089(6) Uani 1 1 d . C .
H22 H 0.1016 0.8381 0.4444 0.106 Uiso 1 1 calc R . .
C23 C 0.1708(9) 0.7717(11) 0.317(2) 0.094(6) Uani 1 1 d . . .
H23 H 0.1893 0.8171 0.2664 0.113 Uiso 1 1 calc R C .
C24 C 0.1580(6) 0.4825(9) 0.0815(11) 0.044(3) Uani 1 1 d . . .
C25 C 0.1061(7) 0.4637(10) 0.0225(13) 0.058(3) Uani 1 1 d . . .
H25 H 0.0660 0.4470 0.0701 0.069 Uiso 1 1 calc R . .
C26 C 0.1163(9) 0.4706(11) -0.1027(15) 0.070(4) Uani 1 1 d . . .
H26 H 0.0825 0.4568 -0.1390 0.084 Uiso 1 1 calc R . .
C27 C 0.1751(9) 0.4973(8) -0.1806(15) 0.060(4) Uani 1 1 d . . .
H27 H 0.1802 0.5019 -0.2661 0.072 Uiso 1 1 calc R . .
C28 C 0.2252(9) 0.5167(10) -0.1256(12) 0.059(4) Uani 1 1 d . . .
H28 H 0.2647 0.5353 -0.1741 0.071 Uiso 1 1 calc R . .
C29 C 0.2715(6) 0.5289(9) 0.0555(11) 0.043(3) Uani 1 1 d . C .
C30 C 0.3697(6) 0.5605(10) 0.0575(12) 0.056(4) Uani 1 1 d U C .
C31 C 0.4358(4) 0.5915(8) 0.0106(8) 0.058(3) Uani 1 1 d GU C .
C32 C 0.4749(5) 0.6063(8) 0.0924(7) 0.080(5) Uani 1 1 d GU . .
H32 H 0.4588 0.5980 0.1773 0.096 Uiso 0.50 1 calc PR A 1
C33 C 0.5382(5) 0.6337(10) 0.0473(10) 0.099(6) Uani 1 1 d GU E .
C34 C 0.5623(4) 0.6461(9) -0.0796(11) 0.098(6) Uani 1 1 d GU . .
C35 C 0.5232(5) 0.6313(9) -0.1614(8) 0.093(5) Uani 1 1 d GU E .
C37 C 0.4599(5) 0.6040(9) -0.1163(8) 0.094(6) Uani 1 1 d GU . .
H37 H 0.4337 0.5941 -0.1711 0.112 Uiso 0.50 1 calc PR B 2
C36 C 0.2162(7) 0.5082(8) 0.0055(12) 0.048(3) Uani 1 1 d . . .
C38 C 0.1922(7) 0.6881(11) 0.2962(15) 0.067(4) Uani 1 1 d . C .
H38 H 0.2281 0.6792 0.2309 0.080 Uiso 1 1 calc R . .
F1 F -0.0287(6) 0.3166(17) 0.7643(19) 0.081(6) Uani 0.66(5) 1 d PDU C 3
F2 F 0.0721(10) 0.2805(14) 0.763(2) 0.091(8) Uani 0.66(5) 1 d PDU C 3
F3 F 0.0395(6) 0.2434(8) 0.6105(12) 0.119(4) Uani 1 1 d DU C 3
F1' F -0.0298(8) 0.283(3) 0.735(3) 0.059(10) Uani 0.34(5) 1 d PDU C 4
F2' F 0.045(3) 0.310(3) 0.807(3) 0.114(17) Uani 0.34(5) 1 d PDU C 4
F4 F 0.3301(8) 0.7383(8) 0.5583(14) 0.087(5) Uani 0.71(3) 1 d PDU D 5
F5 F 0.3373(7) 0.6795(10) 0.7186(12) 0.139(5) Uani 1 1 d DU D 5
F10 F 0.4194(6) 0.6766(10) 0.5712(15) 0.144(5) Uani 1 1 d DU D 5
F4' F 0.385(3) 0.718(4) 0.500(4) 0.16(3) Uani 0.29(3) 1 d PDU D 6
F7 F 0.5775(6) 0.6431(11) 0.1225(14) 0.144(5) Uani 1 1 d U . .
F8 F 0.6235(5) 0.6657(8) -0.1208(12) 0.117(4) Uani 1 1 d U E .
F9 F 0.5485(6) 0.6451(11) -0.2789(13) 0.148(5) Uani 1 1 d U . .
F6 F 0.4620(8) 0.5892(14) 0.2090(17) 0.080(5) Uani 0.50 1 d PU E 3
F11 F 0.4375(13) 0.560(2) -0.205(3) 0.140(9) Uani 0.50 1 d PU E 3
Ir1 Ir 0.20352(2) 0.49663(3) 0.33105(4) 0.0353(2) Uani 1 1 d . . .
N1 N 0.2764(5) 0.5254(8) 0.1726(9) 0.044(2) Uani 1 1 d . C .
N2 N 0.3402(5) 0.5502(8) 0.1739(10) 0.053(3) Uani 1 1 d . . .
N3 N 0.2344(4) 0.3722(6) 0.3291(9) 0.040(2) Uani 1 1 d . C .
N4 N 0.1668(5) 0.6192(6) 0.3595(9) 0.043(2) Uani 1 1 d . C .
O1 O 0.1437(4) 0.4731(7) 0.2039(8) 0.050(2) Uani 1 1 d . C .
O2 O 0.3297(4) 0.5503(7) -0.0200(8) 0.059(3) Uani 1 1 d . . .

loop_
_atom_site_aniso_label
_atom_site_aniso_U_11
_atom_site_aniso_U_22
_atom_site_aniso_U_33
_atom_site_aniso_U_23
_atom_site_aniso_U_13
_atom_site_aniso_U_12
C1 0.035(6) 0.059(8) 0.023(5) -0.002(5) 0.001(4) -0.011(5)
C2 0.050(7) 0.053(8) 0.033(6) -0.006(6) 0.001(5) -0.006(6)
C3 0.058(6) 0.068(6) 0.052(7) -0.005(6) -0.012(5) -0.014(6)
C4 0.086(12) 0.083(9) 0.090(9) -0.014(10) -0.040(9) -0.013(9)
C5 0.065(7) 0.078(9) 0.069(8) -0.007(6) -0.026(6) 0.002(6)
C6 0.065(9) 0.075(12) 0.044(8) 0.004(7) -0.010(7) -0.004(8)
C7 0.035(6) 0.056(9) 0.028(6) 0.008(5) 0.005(5) 0.004(6)
C8 0.038(6) 0.048(8) 0.030(6) -0.002(5) 0.011(5) 0.005(5)
C9 0.076(10) 0.029(8) 0.071(10) 0.014(7) -0.018(8) -0.004(7)
C10 0.080(10) 0.033(8) 0.088(11) 0.008(8) -0.014(9) 0.002(7)
C11 0.059(9) 0.044(9) 0.082(11) -0.012(8) 0.000(8) -0.001(7)
C12 0.040(7) 0.057(10) 0.052(8) -0.003(7) 0.008(6) -0.005(6)
C13 0.031(5) 0.065(8) 0.025(5) -0.013(6) 0.005(5) 0.004(6)
C14 0.053(7) 0.045(8) 0.035(6) 0.000(6) -0.002(6) -0.001(6)
C15 0.042(7) 0.093(12) 0.035(7) 0.018(7) -0.005(6) 0.000(7)
C16 0.071(11) 0.126(18) 0.053(10) 0.029(11) 0.010(9) -0.028(11)
C17 0.039(6) 0.087(8) 0.040(6) -0.018(6) 0.010(5) 0.003(6)
C18 0.049(6) 0.073(8) 0.039(6) -0.020(6) 0.005(5) 0.023(6)
C19 0.047(7) 0.057(9) 0.034(6) -0.010(6) -0.013(5) 0.004(6)
C20 0.046(7) 0.064(10) 0.057(9) -0.008(7) -0.014(7) -0.003(7)
C21 0.079(10) 0.067(11) 0.069(10) -0.044(9) -0.005(8) 0.028(9)
C22 0.106(13) 0.027(8) 0.111(15) -0.012(9) 0.018(11) 0.012(8)
C23 0.106(14) 0.044(10) 0.123(17) -0.016(10) -0.008(13) 0.001(9)
C24 0.046(7) 0.044(7) 0.041(7) -0.020(6) -0.007(5) 0.010(6)
C25 0.067(9) 0.054(9) 0.056(9) -0.009(7) -0.022(7) 0.001(7)
C26 0.100(13) 0.055(9) 0.066(10) -0.013(8) -0.043(10) 0.021(10)
C27 0.095(12) 0.039(9) 0.052(8) -0.011(6) -0.028(8) 0.000(7)
C28 0.086(10) 0.052(8) 0.030(6) 0.000(6) 0.004(7) 0.002(8)
C29 0.046(7) 0.043(7) 0.034(6) 0.007(6) 0.003(5) 0.003(6)
C30 0.037(6) 0.078(11) 0.041(7) 0.014(7) 0.017(5) 0.004(6)
C31 0.052(6) 0.063(10) 0.043(6) 0.003(7) 0.020(5) 0.000(6)
C32 0.058(7) 0.106(15) 0.061(7) -0.017(10) 0.015(5) -0.015(9)
C33 0.068(9) 0.119(18) 0.096(9) -0.014(13) 0.008(8) -0.023(11)
C34 0.057(8) 0.109(16) 0.102(10) -0.010(12) 0.034(7) -0.029(10)
C35 0.076(7) 0.097(10) 0.085(6) 0.005(8) 0.026(5) -0.024(7)
C37 0.064(8) 0.143(18) 0.053(6) 0.019(10) 0.027(6) -0.024(10)
C36 0.060(8) 0.044(8) 0.041(7) -0.003(5) -0.015(6) 0.016(6)
C38 0.053(9) 0.063(11) 0.074(10) -0.012(9) 0.006(8) 0.011(8)
F1 0.078(8) 0.078(9) 0.069(8) 0.007(7) 0.019(5) -0.015(6)
F2 0.093(10) 0.089(10) 0.094(10) 0.031(6) -0.033(7) 0.003(6)
F3 0.130(7) 0.095(6) 0.118(7) 0.007(6) -0.002(6) -0.020(6)
F1' 0.057(11) 0.056(12) 0.056(12) 0.006(7) 0.002(7) -0.011(7)
F2' 0.118(18) 0.111(18) 0.113(18) 0.010(8) -0.026(9) -0.001(8)
F4 0.097(9) 0.074(6) 0.097(8) -0.011(6) -0.037(6) -0.014(5)
F5 0.168(8) 0.134(8) 0.116(6) -0.030(6) -0.034(6) -0.017(6)
F10 0.133(7) 0.139(8) 0.163(8) -0.022(7) -0.041(6) -0.019(6)
F4' 0.17(3) 0.16(3) 0.16(3) -0.005(8) -0.039(10) -0.004(8)
F7 0.118(7) 0.167(8) 0.150(8) -0.008(7) -0.039(6) -0.030(6)
F8 0.082(5) 0.120(7) 0.128(7) -0.008(6) 0.017(5) -0.025(5)
F9 0.142(7) 0.170(8) 0.109(6) 0.014(6) 0.015(6) -0.032(6)
F6 0.071(7) 0.098(9) 0.067(8) 0.009(7) -0.010(6) -0.014(7)
F11 0.138(11) 0.151(12) 0.131(11) -0.007(7) -0.032(8) -0.007(8)
Ir1 0.0300(3) 0.0382(3) 0.0325(3) -0.00394(19) 0.00273(18) 0.00124(18)
N1 0.034(5) 0.063(7) 0.031(5) -0.011(5) 0.002(4) 0.008(5)
N2 0.042(6) 0.061(8) 0.049(7) 0.010(5) 0.000(5) -0.001(5)
N3 0.033(5) 0.039(6) 0.037(5) 0.003(4) 0.010(4) 0.000(4)
N4 0.047(6) 0.035(6) 0.040(6) -0.007(5) 0.003(5) 0.003(5)
O1 0.039(4) 0.068(6) 0.044(5) 0.001(5) -0.012(4) 0.004(5)
O2 0.050(5) 0.081(8) 0.030(4) 0.002(4) 0.024(4) 0.000(5)

loop_
_atom_type_symbol
_atom_type_description
_atom_type_scat_dispersion_real
_atom_type_scat_dispersion_imag
_atom_type_scat_source
C C 0.0033 0.0016 'International Tables Vol C Tables 4.2.6.8 and 6.1.1.4'
H H 0.0000 0.0000 'International Tables Vol C Tables 4.2.6.8 and 6.1.1.4'
N N 0.0061 0.0033 'International Tables Vol C Tables 4.2.6.8 and 6.1.1.4'
O O 0.0106 0.0060 'International Tables Vol C Tables 4.2.6.8 and 6.1.1.4'
F F 0.0171 0.0103 'International Tables Vol C Tables 4.2.6.8 and 6.1.1.4'
Ir Ir -1.4442 7.9887 'International Tables Vol C Tables 4.2.6.8 and 6.1.1.4'

loop_
_geom_angle_atom_site_label_1
_geom_angle_atom_site_label_2
_geom_angle_atom_site_label_3
_geom_angle
_geom_angle_site_symmetry_1
_geom_angle_site_symmetry_3
C7 C1 C2 117.9(12) . .
C7 C1 Ir1 114.4(9) . .
C2 C1 Ir1 127.3(10) . .
C3 C2 C1 120.3(13) . .
C3 C2 H2 119.8 . .
C1 C2 H2 119.8 . .
C2 C3 C5 120.4(15) . .
C2 C3 C4 118.0(15) . .
C5 C3 C4 121.5(14) . .
F10 C4 F4 107.1(14) . .
F10 C4 F5 101.5(13) . .
F4 C4 F5 97.6(13) . .
F10 C4 F4' 60(3) . .
F4 C4 F4' 54(3) . .
F5 C4 F4' 131(3) . .
F10 C4 C3 115.8(13) . .
F4 C4 C3 117.6(13) . .
F5 C4 C3 114.7(13) . .
F4' C4 C3 115(3) . .
C6 C5 C3 121.6(16) . .
C6 C5 H5 119.2 . .
C3 C5 H5 119.2 . .
C5 C6 C7 118.8(15) . .
C5 C6 H6 120.6 . .
C7 C6 H6 120.6 . .
C1 C7 C6 120.9(13) . .
C1 C7 C8 114.5(11) . .
C6 C7 C8 124.6(13) . .
N3 C8 C9 120.0(12) . .
N3 C8 C7 114.5(11) . .
C9 C8 C7 125.4(12) . .
C8 C9 C10 119.5(13) . .
C8 C9 H9 120.2 . .
C10 C9 H9 120.2 . .
C11 C10 C9 118.3(14) . .
C11 C10 H10 120.8 . .
C9 C10 H10 120.8 . .
C12 C11 C10 119.9(15) . .
C12 C11 H11 120.0 . .
C10 C11 H11 120.0 . .
N3 C12 C11 121.7(15) . .
N3 C12 H12 119.1 . .
C11 C12 H12 119.1 . .
C14 C13 C19 115.9(10) . .
C14 C13 Ir1 130.9(10) . .
C19 C13 Ir1 112.9(10) . .
C15 C14 C13 121.9(13) . .
C15 C14 H14 119.1 . .
C13 C14 H14 119.1 . .
C14 C15 C17 120.0(14) . .
C14 C15 C16 118.7(13) . .
C17 C15 C16 121.2(11) . .
F3 C16 F2 98.3(16) . .
F3 C16 F1 113.2(17) . .
F2 C16 F1 109.6(15) . .
F3 C16 F1' 87(2) . .
F2 C16 F1' 113.1(19) . .
F1 C16 F1' 26.2(14) . .
F3 C16 F2' 128(3) . .
F2 C16 F2' 35(2) . .
F1 C16 F2' 80(2) . .
F1' C16 F2' 94(2) . .
F3 C16 C15 111.6(11) . .
F2 C16 C15 114.8(12) . .
F1 C16 C15 109.1(14) . .
F1' C16 C15 124.5(19) . .
F2' C16 C15 110(2) . .
C18 C17 C15 120.7(11) . .
C18 C17 H17 119.7 . .
C15 C17 H17 119.7 . .
C17 C18 C19 121.5(13) . .
C17 C18 H18 119.2 . .
C19 C18 H18 119.2 . .
C18 C19 C20 125.5(14) . .
C18 C19 C13 120.0(13) . .
C20 C19 C13 114.5(12) . .
N4 C20 C21 120.5(14) . .
N4 C20 C19 115.2(13) . .
C21 C20 C19 124.3(14) . .
C20 C21 C22 120.5(14) . .
C20 C21 H21 119.8 . .
C22 C21 H21 119.8 . .
C21 C22 C23 118.7(14) . .
C21 C22 H22 120.7 . .
C23 C22 H22 120.7 . .
C38 C23 C22 115.1(17) . .
C38 C23 H23 122.5 . .
C22 C23 H23 122.5 . .
O1 C24 C36 127.6(12) . .
O1 C24 C25 115.2(11) . .
C36 C24 C25 117.2(12) . .
C26 C25 C24 119.6(15) . .
C26 C25 H25 120.2 . .
C24 C25 H25 120.2 . .
C25 C26 C27 123.5(16) . .
C25 C26 H26 118.2 . .
C27 C26 H26 118.2 . .
C28 C27 C26 117.7(14) . .
C28 C27 H27 121.1 . .
C26 C27 H27 121.1 . .
C27 C28 C36 119.8(15) . .
C27 C28 H28 120.1 . .
C36 C28 H28 120.1 . .
N1 C29 O2 109.7(11) . .
N1 C29 C36 128.5(11) . .
O2 C29 C36 121.6(11) . .
N2 C30 O2 112.4(10) . .
N2 C30 C31 126.2(13) . .
O2 C30 C31 120.8(10) . .
C32 C31 C37 120.0 . .
C32 C31 C30 120.1(9) . .
C37 C31 C30 119.9(9) . .
F6 C32 C33 112.6(11) . .
F6 C32 C31 127.0(11) . .
C33 C32 C31 120.0 . .
F6 C32 H32 9.7 . .
C33 C32 H32 120.0 . .
C31 C32 H32 120.0 . .
F7 C33 C32 121.0(10) . .
F7 C33 C34 118.9(10) . .
C32 C33 C34 120.0 . .
F8 C34 C35 121.0(11) . .
F8 C34 C33 118.8(11) . .
C35 C34 C33 120.0 . .
F9 C35 C34 116.9(10) . .
F9 C35 C37 123.1(10) . .
C34 C35 C37 120.0 . .
F11 C37 C35 111.7(13) . .
F11 C37 C31 123.0(14) . .
C35 C37 C31 120.0 . .
F11 C37 H37 24.0 . .
C35 C37 H37 120.0 . .
C31 C37 H37 120.0 . .
C24 C36 C28 122.1(14) . .
C24 C36 C29 121.7(11) . .
C28 C36 C29 116.2(13) . .
N4 C38 C23 126.6(15) . .
N4 C38 H38 116.7 . .
C23 C38 H38 116.7 . .
C1 Ir1 C13 90.4(5) . .
C1 Ir1 N3 80.5(5) . .
C13 Ir1 N3 91.6(5) . .
C1 Ir1 N4 95.9(5) . .
C13 Ir1 N4 81.0(5) . .
N3 Ir1 N4 171.8(4) . .
C1 Ir1 N1 92.2(4) . .
C13 Ir1 N1 176.5(5) . .
N3 Ir1 N1 91.1(4) . .
N4 Ir1 N1 96.4(4) . .
C1 Ir1 O1 174.3(4) . .
C13 Ir1 O1 91.8(4) . .
N3 Ir1 O1 94.2(4) . .
N4 Ir1 O1 89.6(4) . .
N1 Ir1 O1 85.8(4) . .
C29 N1 N2 107.3(10) . .
C29 N1 Ir1 127.7(9) . .
N2 N1 Ir1 124.9(7) . .
C30 N2 N1 105.3(11) . .
C8 N3 C12 120.3(11) . .
C8 N3 Ir1 115.7(8) . .
C12 N3 Ir1 123.9(9) . .
C38 N4 C20 118.6(12) . .
C38 N4 Ir1 125.1(9) . .
C20 N4 Ir1 116.1(9) . .
C24 O1 Ir1 128.6(8) . .
C30 O2 C29 105.0(9) . .

loop_
_geom_bond_atom_site_label_1
_geom_bond_atom_site_label_2
_geom_bond_distance
_geom_bond_site_symmetry_2
C1 C7 1.429(17) .
C1 C2 1.439(17) .
C1 Ir1 1.990(12) .
C2 C3 1.397(19) .
C2 H2 0.9300 .
C3 C5 1.40(2) .
C3 C4 1.45(2) .
C4 F10 1.347(8) .
C4 F4 1.350(8) .
C4 F5 1.354(8) .
C4 F4' 1.360(9) .
C5 C6 1.39(2) .
C5 H5 0.9300 .
C6 C7 1.432(18) .
C6 H6 0.9300 .
C7 C8 1.447(18) .
C8 N3 1.352(15) .
C8 C9 1.400(17) .
C9 C10 1.41(2) .
C9 H9 0.9300 .
C10 C11 1.39(2) .
C10 H10 0.9300 .
C11 C12 1.37(2) .
C11 H11 0.9300 .
C12 N3 1.355(17) .
C12 H12 0.9300 .
C13 C14 1.403(19) .
C13 C19 1.483(19) .
C13 Ir1 2.006(11) .
C14 C15 1.355(16) .
C14 H14 0.9300 .
C15 C17 1.42(2) .
C15 C16 1.49(2) .
C16 F3 1.355(8) .
C16 F2 1.358(8) .
C16 F1 1.359(8) .
C16 F1' 1.361(8) .
C16 F2' 1.364(8) .
C17 C18 1.34(2) .
C17 H17 0.9300 .
C18 C19 1.362(17) .
C18 H18 0.9300 .
C19 C20 1.44(2) .
C20 N4 1.352(16) .
C20 C21 1.38(2) .
C21 C22 1.41(2) .
C21 H21 0.9300 .
C22 C23 1.42(2) .
C22 H22 0.9300 .
C23 C38 1.38(2) .
C23 H23 0.9300 .
C24 O1 1.324(15) .
C24 C36 1.383(19) .
C24 C25 1.443(18) .
C25 C26 1.35(2) .
C25 H25 0.9300 .
C26 C27 1.41(2) .
C26 H26 0.9300 .
C27 C28 1.38(3) .
C27 H27 0.9300 .
C28 C36 1.424(18) .
C28 H28 0.9300 .
C29 N1 1.327(15) .
C29 O2 1.362(13) .
C29 C36 1.455(19) .
C30 N2 1.303(15) .
C30 O2 1.357(16) .
C30 C31 1.464(14) .
C31 C32 1.3900 .
C31 C37 1.3900 .
C32 F6 1.283(19) .
C32 C33 1.3900 .
C32 H32 0.9300 .
C33 F7 1.323(15) .
C33 C34 1.3900 .
C34 F8 1.314(11) .
C34 C35 1.3900 .
C35 F9 1.302(14) .
C35 C37 1.3900 .
C37 F11 1.37(3) .
C37 H37 0.9300 .
C38 N4 1.323(19) .
C38 H38 0.9300 .
Ir1 N3 2.042(10) .
Ir1 N4 2.055(10) .
Ir1 N1 2.097(9) .
Ir1 O1 2.145(8) .
N1 N2 1.417(14) .
